data_2237330
loop_
_publ_author_name
'Sreenivasa, S.'
'Srinivasa, H. T.'
'Palakshamurthy, B. S.'
'Kumar, Vijith'
'Devarajegowda, H. C.'

_publ_section_title
;
 4'-Cyanobiphenyl-4-yl
 7-diethylamino-2-oxo-2<i>H</i>-chromene-3-carboxylate
;
_journal_coeditor_code HB7027
_journal_issue 2
_journal_name_full 'Acta Crystallographica Section E'
_journal_page_first o266
_journal_paper_doi 10.1107/S1600536813001591
_journal_volume 69
_journal_year 2013
_chemical_formula_iupac 'C27 H22 N2 O4'
_chemical_formula_moiety 'C27 H22 N2 O4'
_chemical_formula_sum 'C27 H22 N2 O4'
_chemical_formula_weight 438.47
_chemical_melting_point 541
_chemical_name_systematic
;
4'-Cyanobiphenyl-4-yl 7-diethylamino-2-oxo-2<i>H</i>-chromene-3-carboxylate
;
_space_group_IT_number 2
_symmetry_cell_setting triclinic
_symmetry_space_group_name_Hall '-P 1'
_symmetry_space_group_name_H-M 'P -1'
_atom_sites_solution_hydrogens geom
_atom_sites_solution_primary direct
_atom_sites_solution_secondary difmap
_audit_creation_method SHELXL-97
_cell_angle_alpha 87.214(10)
_cell_angle_beta 86.358(10)
_cell_angle_gamma 84.348(11)
_cell_formula_units_Z 2
_cell_length_a 9.652(3)
_cell_length_b 10.252(4)
_cell_length_c 11.121(4)
_cell_measurement_reflns_used 3783
_cell_measurement_temperature 300(2)
_cell_measurement_theta_max 25.00
_cell_measurement_theta_min 1.84
_cell_volume 1091.9(7)
_computing_cell_refinement 'SAINT (Bruker, 2001)'
_computing_data_collection 'SMART (Bruker, 2001)'
_computing_data_reduction 'SAINT (Bruker, 2001)'
_computing_molecular_graphics 'ORTEP-3 (Farrugia, 2012)'
_computing_publication_material 'SHELXL97 (Sheldrick, 2008)'
_computing_structure_refinement 'SHELXL97 (Sheldrick, 2008)'
_computing_structure_solution 'SHELXS97 (Sheldrick, 2008)'
_diffrn_ambient_temperature 300(2)
_diffrn_measured_fraction_theta_full 0.985
_diffrn_measured_fraction_theta_max 0.985
_diffrn_measurement_device_type 'Bruker SMART CCD'
_diffrn_measurement_method '\w and \f scans'
_diffrn_radiation_monochromator graphite
_diffrn_radiation_source 'fine-focus sealed tube'
_diffrn_radiation_type MoK\a
_diffrn_radiation_wavelength 0.71073
_diffrn_reflns_av_R_equivalents 0.0478
_diffrn_reflns_av_sigmaI/netI 0.0530
_diffrn_reflns_limit_h_max 10
_diffrn_reflns_limit_h_min -11
_diffrn_reflns_limit_k_max 12
_diffrn_reflns_limit_k_min -12
_diffrn_reflns_limit_l_max 13
_diffrn_reflns_limit_l_min -13
_diffrn_reflns_number 10667
_diffrn_reflns_theta_full 25.00
_diffrn_reflns_theta_max 25.00
_diffrn_reflns_theta_min 1.84
_diffrn_standards_number 0
_exptl_absorpt_coefficient_mu 0.090
_exptl_absorpt_correction_T_max 0.984
_exptl_absorpt_correction_T_min 0.979
_exptl_absorpt_correction_type multi-scan
_exptl_absorpt_process_details '(SADABS; Bruker, 2001)'
_exptl_crystal_colour colourless
_exptl_crystal_density_diffrn 1.334
_exptl_crystal_density_method 'not measured'
_exptl_crystal_description prism
_exptl_crystal_F_000 460
_exptl_crystal_size_max 0.24
_exptl_crystal_size_mid 0.20
_exptl_crystal_size_min 0.18
_refine_diff_density_max 0.219
_refine_diff_density_min -0.374
_refine_ls_extinction_coef 0.014(4)
_refine_ls_extinction_expression Fc^*^=kFc[1+0.001xFc^2^\l^3^/sin(2\q)]^-1/4^
_refine_ls_extinction_method 'SHELXL97 (Sheldrick, 2008)'
_refine_ls_goodness_of_fit_ref 0.972
_refine_ls_hydrogen_treatment constr
_refine_ls_matrix_type full
_refine_ls_number_parameters 301
_refine_ls_number_reflns 3783
_refine_ls_number_restraints 0
_refine_ls_restrained_S_all 0.972
_refine_ls_R_factor_all 0.0911
_refine_ls_R_factor_gt 0.0575
_refine_ls_shift/su_max 0.000
_refine_ls_shift/su_mean 0.000
_refine_ls_structure_factor_coef Fsqd
_refine_ls_weighting_details 'calc w=1/[\s^2^(Fo^2^)+(0.1107P)^2^] where P=(Fo^2^+2Fc^2^)/3'
_refine_ls_weighting_scheme calc
_refine_ls_wR_factor_gt 0.1546
_refine_ls_wR_factor_ref 0.1734
_reflns_number_gt 2495
_reflns_number_total 3783
_reflns_threshold_expression I>2\s(I)
_cod_data_source_file hb7027.cif
_cod_data_source_block I
_cod_original_cell_volume 1091.9(6)
_cod_database_code 2237330
_cod_database_fobs_code 2237330

loop_
_symmetry_equiv_pos_as_xyz
'x, y, z'
'-x, -y, -z'

loop_
_atom_site_type_symbol
_atom_site_label
_atom_site_fract_x
_atom_site_fract_y
_atom_site_fract_z
_atom_site_U_iso_or_equiv
_atom_site_adp_type
_atom_site_calc_flag
_atom_site_refinement_flags
_atom_site_occupancy
_atom_site_symmetry_multiplicity
O O1 0.24765(18) 1.10054(17) 0.94063(14) 0.0535(5) Uani d . 1 1
O O2 0.37525(15) 0.91308(15) 0.92731(12) 0.0417(4) Uani d . 1 1
O O3 -0.04165(16) 0.96402(16) 0.71953(13) 0.0503(5) Uani d . 1 1
O O4 -0.0195(2) 1.1161(2) 0.85320(18) 0.0753(6) Uani d . 1 1
N N1 0.68882(19) 0.52702(19) 0.90485(16) 0.0457(5) Uani d . 1 1
N N2 -1.0656(2) 1.3764(2) 0.4192(2) 0.0641(7) Uani d . 1 1
C C1 0.7967(3) 0.4011(3) 0.7316(2) 0.0668(8) Uani d . 1 1
H H1A 0.7313 0.4453 0.6782 0.100 Uiso calc R 1 1
H H1B 0.8213 0.3130 0.7068 0.100 Uiso calc R 1 1
H H1C 0.8789 0.4469 0.7291 0.100 Uiso calc R 1 1
C C2 0.7317(3) 0.3978(2) 0.8581(2) 0.0493(6) Uani d . 1 1
H H2A 0.6507 0.3485 0.8602 0.059 Uiso calc R 1 1
H H2B 0.7980 0.3515 0.9109 0.059 Uiso calc R 1 1
C C3 0.7847(3) 0.5811(3) 0.9826(2) 0.0529(7) Uani d . 1 1
H H3A 0.8333 0.5094 1.0280 0.064 Uiso calc R 1 1
H H3B 0.7308 0.6370 1.0399 0.064 Uiso calc R 1 1
C C4 0.8898(3) 0.6584(3) 0.9148(2) 0.0656(8) Uani d . 1 1
H H4A 0.9469 0.6026 0.8608 0.098 Uiso calc R 1 1
H H4B 0.9474 0.6927 0.9706 0.098 Uiso calc R 1 1
H H4C 0.8426 0.7296 0.8695 0.098 Uiso calc R 1 1
C C5 0.4066(2) 0.7908(2) 0.88368(16) 0.0342(5) Uani d . 1 1
C C6 0.5309(2) 0.7249(2) 0.91367(18) 0.0393(6) Uani d . 1 1
H H6 0.5901 0.7641 0.9607 0.047 Uiso calc R 1 1
C C7 0.5690(2) 0.5977(2) 0.87307(18) 0.0383(5) Uani d . 1 1
C C8 0.4763(2) 0.5447(2) 0.7979(2) 0.0448(6) Uani d . 1 1
H H8 0.4998 0.4617 0.7681 0.054 Uiso calc R 1 1
C C9 0.3544(2) 0.6131(2) 0.76906(19) 0.0425(6) Uani d . 1 1
H H9 0.2965 0.5757 0.7195 0.051 Uiso calc R 1 1
C C10 0.3130(2) 0.7385(2) 0.81176(17) 0.0361(5) Uani d . 1 1
C C11 0.1893(2) 0.8156(2) 0.78679(18) 0.0376(5) Uani d . 1 1
H H11 0.1267 0.7824 0.7388 0.045 Uiso calc R 1 1
C C12 0.1576(2) 0.9373(2) 0.83021(17) 0.0366(5) Uani d . 1 1
C C13 0.2546(2) 0.9931(2) 0.90192(18) 0.0380(5) Uani d . 1 1
C C14 0.0264(2) 1.0177(2) 0.80661(19) 0.0449(6) Uani d . 1 1
C C15 -0.4115(2) 1.0844(2) 0.73193(18) 0.0441(6) Uani d . 1 1
H H15 -0.4890 1.0853 0.7861 0.053 Uiso calc R 1 1
C C16 -0.2848(2) 1.0282(2) 0.76805(18) 0.0451(6) Uani d . 1 1
H H16 -0.2770 0.9911 0.8456 0.054 Uiso calc R 1 1
C C17 -0.1706(2) 1.0274(2) 0.68882(19) 0.0416(6) Uani d . 1 1
C C18 -0.1806(2) 1.0826(2) 0.5739(2) 0.0481(6) Uani d . 1 1
H H18 -0.1022 1.0822 0.5208 0.058 Uiso calc R 1 1
C C19 -0.3081(2) 1.1384(3) 0.53862(19) 0.0483(6) Uani d . 1 1
H H19 -0.3147 1.1757 0.4610 0.058 Uiso calc R 1 1
C C20 -0.4266(2) 1.1403(2) 0.61565(18) 0.0392(6) Uani d . 1 1
C C21 -0.5644(2) 1.1962(2) 0.57555(17) 0.0384(5) Uani d . 1 1
C C22 -0.5909(2) 1.2058(2) 0.45324(19) 0.0473(6) Uani d . 1 1
H H22 -0.5202 1.1791 0.3964 0.057 Uiso calc R 1 1
C C23 -0.7190(3) 1.2539(3) 0.4155(2) 0.0490(6) Uani d . 1 1
H H23 -0.7338 1.2605 0.3336 0.059 Uiso calc R 1 1
C C24 -0.8261(2) 1.2927(2) 0.4976(2) 0.0442(6) Uani d . 1 1
C C25 -0.8024(3) 1.2853(3) 0.6196(2) 0.0567(7) Uani d . 1 1
H H25 -0.8733 1.3124 0.6761 0.068 Uiso calc R 1 1
C C26 -0.6725(3) 1.2373(3) 0.6565(2) 0.0534(7) Uani d . 1 1
H H26 -0.6573 1.2325 0.7384 0.064 Uiso calc R 1 1
C C27 -0.9608(3) 1.3402(2) 0.4561(2) 0.0490(6) Uani d . 1 1

loop_
_atom_site_aniso_label
_atom_site_aniso_U_11
_atom_site_aniso_U_22
_atom_site_aniso_U_33
_atom_site_aniso_U_12
_atom_site_aniso_U_13
_atom_site_aniso_U_23
O1 0.0521(11) 0.0481(12) 0.0611(10) 0.0095(8) -0.0207(8) -0.0165(8)
O2 0.0338(9) 0.0459(10) 0.0452(8) 0.0071(7) -0.0118(7) -0.0110(7)
O3 0.0396(10) 0.0559(11) 0.0541(9) 0.0177(8) -0.0193(8) -0.0138(7)
O4 0.0577(13) 0.0671(14) 0.1019(15) 0.0276(10) -0.0357(11) -0.0404(11)
N1 0.0342(12) 0.0484(13) 0.0530(11) 0.0099(9) -0.0095(9) -0.0056(9)
N2 0.0480(14) 0.0701(17) 0.0754(14) 0.0078(12) -0.0270(12) -0.0109(12)
C1 0.068(2) 0.0506(18) 0.0788(18) 0.0061(14) 0.0090(15) -0.0119(13)
C2 0.0434(15) 0.0425(15) 0.0594(14) 0.0091(12) -0.0053(11) 0.0016(11)
C3 0.0398(15) 0.0597(18) 0.0569(13) 0.0145(12) -0.0136(11) -0.0019(12)
C4 0.0493(18) 0.076(2) 0.0709(17) 0.0032(15) -0.0055(13) -0.0118(14)
C5 0.0326(13) 0.0376(13) 0.0321(10) -0.0006(10) -0.0022(9) -0.0031(8)
C6 0.0272(13) 0.0503(15) 0.0402(11) 0.0010(10) -0.0060(9) -0.0051(10)
C7 0.0288(12) 0.0451(15) 0.0392(11) 0.0047(10) -0.0013(9) 0.0000(9)
C8 0.0362(14) 0.0435(15) 0.0537(12) 0.0052(11) -0.0062(10) -0.0079(10)
C9 0.0345(14) 0.0462(15) 0.0476(12) -0.0006(11) -0.0094(10) -0.0076(10)
C10 0.0296(13) 0.0418(14) 0.0364(10) 0.0004(10) -0.0047(9) -0.0019(9)
C11 0.0309(13) 0.0460(15) 0.0363(10) -0.0018(10) -0.0079(9) -0.0019(9)
C12 0.0319(13) 0.0412(14) 0.0361(10) 0.0022(10) -0.0066(9) -0.0022(9)
C13 0.0344(13) 0.0426(15) 0.0361(10) 0.0045(10) -0.0054(9) -0.0042(9)
C14 0.0419(15) 0.0454(16) 0.0473(12) 0.0046(12) -0.0115(11) -0.0078(11)
C15 0.0358(14) 0.0542(16) 0.0403(11) 0.0034(11) -0.0019(10) 0.0026(10)
C16 0.0452(16) 0.0518(16) 0.0366(11) 0.0054(11) -0.0093(11) 0.0044(10)
C17 0.0361(14) 0.0406(14) 0.0475(12) 0.0081(10) -0.0137(10) -0.0053(9)
C18 0.0355(14) 0.0567(17) 0.0491(13) 0.0081(12) 0.0002(10) 0.0014(11)
C19 0.0398(15) 0.0617(17) 0.0394(11) 0.0094(12) -0.0030(10) 0.0090(10)
C20 0.0361(13) 0.0407(14) 0.0394(11) 0.0044(10) -0.0050(10) 0.0004(9)
C21 0.0341(13) 0.0407(14) 0.0389(11) 0.0039(10) -0.0047(9) 0.0005(9)
C22 0.0365(14) 0.0634(17) 0.0392(11) 0.0073(12) -0.0019(10) -0.0004(10)
C23 0.0471(16) 0.0574(17) 0.0420(12) 0.0027(12) -0.0122(11) 0.0013(10)
C24 0.0322(14) 0.0456(15) 0.0544(13) 0.0025(11) -0.0115(11) 0.0003(10)
C25 0.0391(15) 0.078(2) 0.0477(13) 0.0180(13) -0.0009(11) -0.0029(12)
C26 0.0428(16) 0.0751(19) 0.0386(12) 0.0145(13) -0.0057(11) -0.0015(11)
C27 0.0457(16) 0.0495(16) 0.0522(13) 0.0011(12) -0.0120(12) -0.0058(11)

loop_
_atom_type_symbol
_atom_type_description
_atom_type_scat_dispersion_real
_atom_type_scat_dispersion_imag
_atom_type_scat_source
C C 0.0033 0.0016 'International Tables Vol C Tables 4.2.6.8 and 6.1.1.4'
H H 0.0000 0.0000 'International Tables Vol C Tables 4.2.6.8 and 6.1.1.4'
N N 0.0061 0.0033 'International Tables Vol C Tables 4.2.6.8 and 6.1.1.4'
O O 0.0106 0.0060 'International Tables Vol C Tables 4.2.6.8 and 6.1.1.4'

loop_
_geom_angle_atom_site_label_1
_geom_angle_atom_site_label_2
_geom_angle_atom_site_label_3
_geom_angle
C5 O2 C13 123.43(16)
C14 O3 C17 117.47(18)
C7 N1 C2 121.64(19)
C7 N1 C3 121.2(2)
C2 N1 C3 117.10(19)
C2 C1 H1A 109.5
C2 C1 H1B 109.5
H1A C1 H1B 109.5
C2 C1 H1C 109.5
H1A C1 H1C 109.5
H1B C1 H1C 109.5
N1 C2 C1 114.2(2)
N1 C2 H2A 108.7
C1 C2 H2A 108.7
N1 C2 H2B 108.7
C1 C2 H2B 108.7
H2A C2 H2B 107.6
N1 C3 C4 113.6(2)
N1 C3 H3A 108.8
C4 C3 H3A 108.8
N1 C3 H3B 108.8
C4 C3 H3B 108.8
H3A C3 H3B 107.7
C3 C4 H4A 109.5
C3 C4 H4B 109.5
H4A C4 H4B 109.5
C3 C4 H4C 109.5
H4A C4 H4C 109.5
H4B C4 H4C 109.5
O2 C5 C6 116.87(18)
O2 C5 C10 119.93(19)
C6 C5 C10 123.2(2)
C5 C6 C7 119.85(19)
C5 C6 H6 120.1
C7 C6 H6 120.1
N1 C7 C6 121.63(19)
N1 C7 C8 120.9(2)
C6 C7 C8 117.5(2)
C9 C8 C7 121.2(2)
C9 C8 H8 119.4
C7 C8 H8 119.4
C8 C9 C10 122.0(2)
C8 C9 H9 119.0
C10 C9 H9 119.0
C11 C10 C9 125.81(19)
C11 C10 C5 117.9(2)
C9 C10 C5 116.2(2)
C12 C11 C10 122.29(19)
C12 C11 H11 118.9
C10 C11 H11 118.9
C11 C12 C13 120.2(2)
C11 C12 C14 122.59(19)
C13 C12 C14 117.3(2)
O1 C13 O2 114.84(18)
O1 C13 C12 128.9(2)
O2 C13 C12 116.2(2)
O4 C14 O3 122.0(2)
O4 C14 C12 127.6(2)
O3 C14 C12 110.4(2)
C16 C15 C20 121.6(2)
C16 C15 H15 119.2
C20 C15 H15 119.2
C17 C16 C15 119.31(18)
C17 C16 H16 120.3
C15 C16 H16 120.3
C16 C17 C18 121.0(2)
C16 C17 O3 121.06(18)
C18 C17 O3 117.9(2)
C19 C18 C17 119.2(2)
C19 C18 H18 120.4
C17 C18 H18 120.4
C18 C19 C20 121.68(19)
C18 C19 H19 119.2
C20 C19 H19 119.2
C19 C20 C15 117.2(2)
C19 C20 C21 121.35(18)
C15 C20 C21 121.4(2)
C26 C21 C22 117.3(2)
C26 C21 C20 121.94(18)
C22 C21 C20 120.8(2)
C23 C22 C21 121.2(2)
C23 C22 H22 119.4
C21 C22 H22 119.4
C22 C23 C24 120.7(2)
C22 C23 H23 119.6
C24 C23 H23 119.6
C23 C24 C25 119.3(2)
C23 C24 C27 119.77(19)
C25 C24 C27 120.9(2)
C26 C25 C24 119.4(2)
C26 C25 H25 120.3
C24 C25 H25 120.3
C25 C26 C21 122.1(2)
C25 C26 H26 119.0
C21 C26 H26 119.0
N2 C27 C24 177.5(3)

loop_
_geom_bond_atom_site_label_1
_geom_bond_atom_site_label_2
_geom_bond_distance
O1 C13 1.196(3)
O2 C5 1.365(3)
O2 C13 1.393(3)
O3 C14 1.370(3)
O3 C17 1.400(3)
O4 C14 1.189(3)
N1 C7 1.360(3)
N1 C2 1.459(3)
N1 C3 1.470(3)
N2 C27 1.138(3)
C1 C2 1.504(4)
C1 H1A 0.9600
C1 H1B 0.9600
C1 H1C 0.9600
C2 H2A 0.9700
C2 H2B 0.9700
C3 C4 1.493(4)
C3 H3A 0.9700
C3 H3B 0.9700
C4 H4A 0.9600
C4 H4B 0.9600
C4 H4C 0.9600
C5 C6 1.370(3)
C5 C10 1.405(3)
C6 C7 1.408(3)
C6 H6 0.9300
C7 C8 1.424(3)
C8 C9 1.358(3)
C8 H8 0.9300
C9 C10 1.404(3)
C9 H9 0.9300
C10 C11 1.401(3)
C11 C12 1.360(3)
C11 H11 0.9300
C12 C13 1.443(3)
C12 C14 1.473(3)
C15 C16 1.374(3)
C15 C20 1.399(3)
C15 H15 0.9300
C16 C17 1.367(3)
C16 H16 0.9300
C17 C18 1.378(3)
C18 C19 1.377(3)
C18 H18 0.9300
C19 C20 1.384(3)
C19 H19 0.9300
C20 C21 1.482(3)
C21 C26 1.381(3)
C21 C22 1.397(3)
C22 C23 1.368(3)
C22 H22 0.9300
C23 C24 1.377(3)
C23 H23 0.9300
C24 C25 1.388(3)
C24 C27 1.439(3)
C25 C26 1.380(3)
C25 H25 0.9300
C26 H26 0.9300

loop_
_geom_hbond_atom_site_label_D
_geom_hbond_atom_site_label_H
_geom_hbond_atom_site_label_A
_geom_hbond_site_symmetry_A
_geom_hbond_distance_DH
_geom_hbond_distance_HA
_geom_hbond_distance_DA
_geom_hbond_angle_DHA
_geom_hbond_publ_flag
C6 H6 O1 2_677 0.93 2.53 3.446(3) 170 yes
C11 H11 N2 2_476 0.93 2.59 3.435(3) 152 yes
C16 H16 O1 2_577 0.93 2.54 3.465(3) 177 yes
C1 H1B Cg3 1_645 0.96 2.82 3.626(3) 142 yes

loop_
_geom_torsion_atom_site_label_1
_geom_torsion_atom_site_label_2
_geom_torsion_atom_site_label_3
_geom_torsion_atom_site_label_4
_geom_torsion
C7 N1 C2 C1 78.6(3)
C3 N1 C2 C1 -98.1(2)
C7 N1 C3 C4 -87.7(3)
C2 N1 C3 C4 88.9(3)
C13 O2 C5 C6 178.28(18)
C13 O2 C5 C10 -1.8(3)
O2 C5 C6 C7 179.15(18)
C10 C5 C6 C7 -0.8(3)
C2 N1 C7 C6 -177.0(2)
C3 N1 C7 C6 -0.5(3)
C2 N1 C7 C8 3.6(3)
C3 N1 C7 C8 -179.86(19)
C5 C6 C7 N1 -177.34(19)
C5 C6 C7 C8 2.1(3)
N1 C7 C8 C9 177.9(2)
C6 C7 C8 C9 -1.6(3)
C7 C8 C9 C10 -0.3(3)
C8 C9 C10 C11 -179.9(2)
C8 C9 C10 C5 1.6(3)
O2 C5 C10 C11 0.3(3)
C6 C5 C10 C11 -179.71(19)
O2 C5 C10 C9 179.01(18)
C6 C5 C10 C9 -1.0(3)
C9 C10 C11 C12 -179.0(2)
C5 C10 C11 C12 -0.4(3)
C10 C11 C12 C13 1.8(3)
C10 C11 C12 C14 -178.57(19)
C5 O2 C13 O1 -175.22(18)
C5 O2 C13 C12 3.0(3)
C11 C12 C13 O1 175.0(2)
C14 C12 C13 O1 -4.7(3)
C11 C12 C13 O2 -3.0(3)
C14 C12 C13 O2 177.36(17)
C17 O3 C14 O4 -1.7(3)
C17 O3 C14 C12 178.42(18)
C11 C12 C14 O4 168.8(3)
C13 C12 C14 O4 -11.6(4)
C11 C12 C14 O3 -11.4(3)
C13 C12 C14 O3 168.26(18)
C20 C15 C16 C17 0.4(4)
C15 C16 C17 C18 0.3(4)
C15 C16 C17 O3 -176.0(2)
C14 O3 C17 C16 -68.9(3)
C14 O3 C17 C18 114.7(2)
C16 C17 C18 C19 -0.5(4)
O3 C17 C18 C19 176.0(2)
C17 C18 C19 C20 -0.1(4)
C18 C19 C20 C15 0.7(4)
C18 C19 C20 C21 -177.7(2)
C16 C15 C20 C19 -0.9(4)
C16 C15 C20 C21 177.6(2)
C19 C20 C21 C26 -159.0(2)
C15 C20 C21 C26 22.6(4)
C19 C20 C21 C22 22.7(3)
C15 C20 C21 C22 -155.6(2)
C26 C21 C22 C23 -0.1(3)
C20 C21 C22 C23 178.2(2)
C21 C22 C23 C24 -0.8(4)
C22 C23 C24 C25 1.4(4)
C22 C23 C24 C27 -178.6(2)
C23 C24 C25 C26 -1.0(4)
C27 C24 C25 C26 179.0(2)
C24 C25 C26 C21 0.1(4)
C22 C21 C26 C25 0.5(4)
C20 C21 C26 C25 -177.8(2)
C23 C24 C27 N2 8(6)
C25 C24 C27 N2 -172(6)

loop_
_cod_related_entry_id
_cod_related_entry_database
_cod_related_entry_code
1 ChemSpider 30658310
